data_2239339
loop_
_publ_author_name
'dos Santos, Alexsandro F.'
'Cristiano, Rodrigo'
'Athayde-Filho, Petr\^onio F.'
'Bortoluzzi, Adailton J.'

_publ_section_title
;
 2-(5-Methyl-1,3,4-oxadiazol-2-yl)phenyl acetate
;
_journal_coeditor_code ZS2285
_journal_issue 5
_journal_name_full 'Acta Crystallographica Section E'
_journal_page_first o559
_journal_paper_doi 10.1107/S1600536814007946
_journal_volume 70
_journal_year 2014
_chemical_formula_iupac 'C11 H10 N2 O3'
_chemical_formula_moiety 'C11 H10 N2 O3'
_chemical_formula_sum 'C11 H10 N2 O3'
_chemical_formula_weight 218.21
_chemical_melting_point 381
_chemical_name_systematic
;
2-(5-Methyl-1,3,4-oxadiazol-2-yl)phenyl acetate
;
_space_group_crystal_system monoclinic
_space_group_IT_number 14
_space_group_name_Hall '-P 2yn'
_space_group_name_H-M_alt 'P 1 21/n 1'
_symmetry_space_group_name_Hall '-P 2yn'
_symmetry_space_group_name_H-M 'P 1 21/n 1'
_atom_sites_solution_hydrogens geom
_audit_creation_method SHELXL-2012
_cell_angle_alpha 90
_cell_angle_beta 92.113(6)
_cell_angle_gamma 90
_cell_formula_units_Z 4
_cell_length_a 6.6335(6)
_cell_length_b 16.925(3)
_cell_length_c 9.5078(6)
_cell_measurement_reflns_used 25
_cell_measurement_temperature 293(2)
_cell_measurement_theta_max 15.58
_cell_measurement_theta_min 6.54
_cell_volume 1066.7(2)
_computing_cell_refinement 'SET4 in CAD-4 Software  (Enraf--Nonius, 1989)'
_computing_data_collection 'CAD-4 Software (Enraf--Nonius, 1989)'
_computing_data_reduction 'HELENA (Spek, 1996)'
_computing_molecular_graphics 'PLATON (Spek, 2009)'
_computing_publication_material 'SHELXL97 (Sheldrick, 2008)'
_computing_structure_refinement 'SHELXL97 (Sheldrick, 2008)'
_computing_structure_solution 'SIR97 (Altomare <i>et al.</i>, 1999)'
_diffrn_ambient_temperature 293(2)
_diffrn_measured_fraction_theta_full 0.977
_diffrn_measured_fraction_theta_max 0.997
_diffrn_measurement_device_type 'Enraf--Nonius CAD-4'
_diffrn_measurement_method \w--2\q
_diffrn_radiation_type MoK\a
_diffrn_radiation_wavelength 0.71069
_diffrn_reflns_av_R_equivalents 0.0178
_diffrn_reflns_limit_h_max 7
_diffrn_reflns_limit_h_min -7
_diffrn_reflns_limit_k_max 0
_diffrn_reflns_limit_k_min -20
_diffrn_reflns_limit_l_max 0
_diffrn_reflns_limit_l_min -11
_diffrn_reflns_number 1998
_diffrn_reflns_theta_full 25.240
_diffrn_reflns_theta_max 25.050
_diffrn_reflns_theta_min 2.407
_diffrn_standards_decay_% 1
_diffrn_standards_interval_count 200
_diffrn_standards_number 3
_exptl_absorpt_coefficient_mu 0.101
_exptl_absorpt_correction_type none
_exptl_crystal_colour colorless
_exptl_crystal_density_diffrn 1.359
_exptl_crystal_description Block
_exptl_crystal_F_000 456
_exptl_crystal_size_max 0.50
_exptl_crystal_size_mid 0.36
_exptl_crystal_size_min 0.16
_refine_diff_density_max 0.239
_refine_diff_density_min -0.200
_refine_ls_extinction_coef 0.020(4)
_refine_ls_extinction_expression Fc^*^=kFc[1+0.001xFc^2^\l^3^/sin(2\q)]^-1/4^
_refine_ls_extinction_method 'SHELXL97 (Sheldrick, 2008)'
_refine_ls_goodness_of_fit_ref 1.114
_refine_ls_hydrogen_treatment constr
_refine_ls_matrix_type full
_refine_ls_number_parameters 146
_refine_ls_number_reflns 1885
_refine_ls_number_restraints 0
_refine_ls_restrained_S_all 1.114
_refine_ls_R_factor_all 0.0683
_refine_ls_R_factor_gt 0.0440
_refine_ls_shift/su_max 0.000
_refine_ls_shift/su_mean 0.000
_refine_ls_structure_factor_coef Fsqd
_refine_ls_weighting_details
;
 w=1/[\s^2^(Fo^2^)+(0.070P)^2^+0.1662P]
 where P=(Fo^2^+2Fc^2^)/3
;
_refine_ls_weighting_scheme calc
_refine_ls_wR_factor_gt 0.1234
_refine_ls_wR_factor_ref 0.1359
_reflns_number_gt 1403
_reflns_number_total 1885
_reflns_threshold_expression I>2\s(I)
_cod_data_source_file zs2285sup1.cif
_cod_data_source_block I
_cod_database_code 2239339
_cod_database_fobs_code 2239339
_shelx_space_group_comment
;
The symmetry employed for this shelxl refinement is uniquely defined
by the following loop, which should always be used as a source of
symmetry information in preference to the above space-group names.
They are only intended as comments.
;

loop_
_space_group_symop_operation_xyz
'x, y, z'
'-x+1/2, y+1/2, -z+1/2'
'-x, -y, -z'
'x-1/2, -y-1/2, z-1/2'

loop_
_atom_site_type_symbol
_atom_site_label
_atom_site_fract_x
_atom_site_fract_y
_atom_site_fract_z
_atom_site_U_iso_or_equiv
_atom_site_adp_type
_atom_site_calc_flag
_atom_site_occupancy
C C3 0.7116(3) 0.20207(12) 0.5466(2) 0.0529(5) Uani d 1
C C5 0.7187(3) 0.09558(12) 0.42764(19) 0.0449(5) Uani d 1
C C6 0.7352(3) 0.00994(11) 0.4065(2) 0.0438(5) Uani d 1
C C7 0.7258(3) -0.02402(12) 0.2733(2) 0.0466(5) Uani d 1
C C8 0.7460(3) -0.10475(13) 0.2556(2) 0.0572(6) Uani d 1
H H8 0.7388 -0.1265 0.1658 0.069 Uiso calc 1
C C9 0.7766(3) -0.15261(13) 0.3706(3) 0.0613(6) Uani d 1
H H9 0.7912 -0.2068 0.3587 0.074 Uiso calc 1
C C10 0.7858(3) -0.12053(13) 0.5041(3) 0.0602(6) Uani d 1
H H10 0.8053 -0.1532 0.5820 0.072 Uiso calc 1
C C11 0.7660(3) -0.03993(13) 0.5220(2) 0.0509(5) Uani d 1
H H11 0.7733 -0.0187 0.6123 0.061 Uiso calc 1
C C12 0.7142(4) 0.25279(14) 0.6729(3) 0.0694(7) Uani d 1
H H12A 0.7253 0.2204 0.7557 0.104 Uiso calc 0.5
H H12B 0.5916 0.2829 0.6741 0.104 Uiso calc 0.5
H H12C 0.8274 0.2881 0.6712 0.104 Uiso calc 0.5
H H12D 0.7043 0.3072 0.6449 0.104 Uiso calc 0.5
H H12E 0.8379 0.2447 0.7266 0.104 Uiso calc 0.5
H H12F 0.6021 0.2395 0.7295 0.104 Uiso calc 0.5
C C13 0.8374(4) 0.06195(13) 0.0975(2) 0.0552(6) Uani d 1
C C14 0.7638(4) 0.11009(17) -0.0244(3) 0.0776(8) Uani d 1
H H14A 0.6205 0.1038 -0.0371 0.116 Uiso calc 0.5
H H14B 0.8285 0.0929 -0.1077 0.116 Uiso calc 0.5
H H14C 0.7949 0.1647 -0.0073 0.116 Uiso calc 0.5
H H14D 0.8754 0.1371 -0.0643 0.116 Uiso calc 0.5
H H14E 0.6674 0.1481 0.0063 0.116 Uiso calc 0.5
H H14F 0.7011 0.0762 -0.0942 0.116 Uiso calc 0.5
N N1 0.7036(3) 0.15221(10) 0.33808(19) 0.0611(5) Uani d 1
N N2 0.6990(3) 0.22223(11) 0.4170(2) 0.0669(6) Uani d 1
O O1 0.6816(2) 0.02180(8) 0.15409(14) 0.0548(4) Uani d 1
O O2 1.0070(2) 0.05640(10) 0.14221(17) 0.0666(5) Uani d 1
O O4 0.7239(2) 0.12238(8) 0.56256(14) 0.0491(4) Uani d 1

loop_
_atom_site_aniso_label
_atom_site_aniso_U_11
_atom_site_aniso_U_22
_atom_site_aniso_U_33
_atom_site_aniso_U_12
_atom_site_aniso_U_13
_atom_site_aniso_U_23
C3 0.0587(13) 0.0460(12) 0.0541(13) 0.0042(10) 0.0026(10) -0.0013(10)
C5 0.0451(11) 0.0506(11) 0.0391(10) 0.0001(8) 0.0021(8) 0.0012(9)
C6 0.0368(10) 0.0470(11) 0.0476(11) -0.0006(8) 0.0021(8) 0.0024(9)
C7 0.0421(10) 0.0490(12) 0.0487(12) -0.0030(8) 0.0011(8) 0.0009(9)
C8 0.0546(12) 0.0531(13) 0.0639(14) -0.0025(10) 0.0026(10) -0.0103(11)
C9 0.0547(14) 0.0443(12) 0.0853(18) 0.0006(10) 0.0070(12) 0.0026(12)
C10 0.0504(12) 0.0543(13) 0.0762(16) 0.0013(10) 0.0056(11) 0.0214(11)
C11 0.0452(11) 0.0561(13) 0.0517(12) -0.0011(9) 0.0057(9) 0.0100(10)
C12 0.0863(17) 0.0600(14) 0.0617(15) 0.0041(13) -0.0012(12) -0.0142(11)
C13 0.0674(15) 0.0549(13) 0.0434(11) 0.0016(11) 0.0032(10) -0.0043(9)
C14 0.0953(19) 0.0802(18) 0.0571(14) 0.0043(14) 0.0002(13) 0.0150(13)
N1 0.0915(14) 0.0473(10) 0.0446(11) 0.0068(9) 0.0045(9) 0.0027(8)
N2 0.0977(15) 0.0453(10) 0.0580(12) 0.0072(10) 0.0057(10) 0.0011(9)
O1 0.0577(9) 0.0606(9) 0.0456(8) -0.0032(7) -0.0046(6) 0.0004(7)
O2 0.0631(11) 0.0777(12) 0.0591(10) -0.0034(8) 0.0038(8) 0.0065(8)
O4 0.0542(8) 0.0504(8) 0.0427(8) 0.0029(6) 0.0007(6) -0.0010(6)

loop_
_atom_type_symbol
_atom_type_description
_atom_type_scat_dispersion_real
_atom_type_scat_dispersion_imag
_atom_type_scat_source
C C 0.0033 0.0016 'International Tables Vol C Tables 4.2.6.8 and 6.1.1.4'
H H 0.0000 0.0000 'International Tables Vol C Tables 4.2.6.8 and 6.1.1.4'
N N 0.0061 0.0033 'International Tables Vol C Tables 4.2.6.8 and 6.1.1.4'
O O 0.0106 0.0060 'International Tables Vol C Tables 4.2.6.8 and 6.1.1.4'

loop_
_geom_angle_atom_site_label_1
_geom_angle_atom_site_label_2
_geom_angle_atom_site_label_3
_geom_angle
N2 C3 O4 111.94(18)
N2 C3 C12 128.9(2)
O4 C3 C12 119.19(19)
N1 C5 O4 112.05(17)
N1 C5 C6 130.60(18)
O4 C5 C6 117.34(16)
C7 C6 C11 117.89(19)
C7 C6 C5 122.15(17)
C11 C6 C5 119.94(18)
C8 C7 C6 121.16(19)
C8 C7 O1 117.97(18)
C6 C7 O1 120.73(17)
C9 C8 C7 120.0(2)
C9 C8 H8 120.0
C7 C8 H8 120.0
C8 C9 C10 120.1(2)
C8 C9 H9 119.9
C10 C9 H9 119.9
C9 C10 C11 120.1(2)
C9 C10 H10 120.0
C11 C10 H10 120.0
C10 C11 C6 120.8(2)
C10 C11 H11 119.6
C6 C11 H11 119.6
C3 C12 H12A 109.5
C3 C12 H12B 109.5
H12A C12 H12B 109.5
C3 C12 H12C 109.5
H12A C12 H12C 109.5
H12B C12 H12C 109.5
C3 C12 H12D 109.5
H12A C12 H12D 141.1
H12B C12 H12D 56.3
H12C C12 H12D 56.3
C3 C12 H12E 109.5
H12A C12 H12E 56.3
H12B C12 H12E 141.1
H12C C12 H12E 56.3
H12D C12 H12E 109.5
C3 C12 H12F 109.5
H12A C12 H12F 56.3
H12B C12 H12F 56.3
H12C C12 H12F 141.1
H12D C12 H12F 109.5
H12E C12 H12F 109.5
O2 C13 O1 122.6(2)
O2 C13 C14 126.9(2)
O1 C13 C14 110.4(2)
C13 C14 H14A 109.5
C13 C14 H14B 109.5
H14A C14 H14B 109.5
C13 C14 H14C 109.5
H14A C14 H14C 109.5
H14B C14 H14C 109.5
C13 C14 H14D 109.5
H14A C14 H14D 141.1
H14B C14 H14D 56.3
H14C C14 H14D 56.3
C13 C14 H14E 109.5
H14A C14 H14E 56.3
H14B C14 H14E 141.1
H14C C14 H14E 56.3
H14D C14 H14E 109.5
C13 C14 H14F 109.5
H14A C14 H14F 56.3
H14B C14 H14F 56.3
H14C C14 H14F 141.1
H14D C14 H14F 109.5
H14E C14 H14F 109.5
C5 N1 N2 106.16(17)
C3 N2 N1 106.76(17)
C13 O1 C7 117.22(16)
C3 O4 C5 103.10(15)

loop_
_geom_bond_atom_site_label_1
_geom_bond_atom_site_label_2
_geom_bond_distance
C3 N2 1.278(3)
C3 O4 1.359(2)
C3 C12 1.476(3)
C5 N1 1.283(3)
C5 O4 1.360(2)
C5 C6 1.468(3)
C6 C7 1.390(3)
C6 C11 1.395(3)
C7 C8 1.384(3)
C7 O1 1.395(2)
C8 C9 1.370(3)
C8 H8 0.9300
C9 C10 1.380(3)
C9 H9 0.9300
C10 C11 1.382(3)
C10 H10 0.9300
C11 H11 0.9300
C12 H12A 0.9600
C12 H12B 0.9600
C12 H12C 0.9600
C12 H12D 0.9600
C12 H12E 0.9600
C12 H12F 0.9600
C13 O2 1.191(3)
C13 O1 1.364(3)
C13 C14 1.485(3)
C14 H14A 0.9600
C14 H14B 0.9600
C14 H14C 0.9600
C14 H14D 0.9600
C14 H14E 0.9600
C14 H14F 0.9600
N1 N2 1.404(3)

loop_
_geom_torsion_atom_site_label_1
_geom_torsion_atom_site_label_2
_geom_torsion_atom_site_label_3
_geom_torsion_atom_site_label_4
_geom_torsion
_geom_torsion_publ_flag
C7 O1 C13 C14 -177.68(18) no
C13 O1 C7 C6 83.3(2) no
C13 O1 C7 C8 -101.1(2) no
C7 O1 C13 O2 3.3(3) no
C3 O4 C5 C6 178.30(17) no
C5 O4 C3 N2 0.4(2) no
C3 O4 C5 N1 -0.4(2) no
C5 O4 C3 C12 -179.60(19) no
C5 N1 N2 C3 0.0(2) no
N2 N1 C5 O4 0.2(2) no
N2 N1 C5 C6 -178.2(2) no
N1 N2 C3 O4 -0.2(2) no
N1 N2 C3 C12 179.7(2) no
O4 C5 C6 C7 178.11(18) no
N1 C5 C6 C11 175.0(2) no
O4 C5 C6 C11 -3.4(3) no
N1 C5 C6 C7 -3.5(3) no
C11 C6 C7 O1 175.59(17) no
C7 C6 C11 C10 -0.2(3) no
C11 C6 C7 C8 0.1(3) no
C5 C6 C7 C8 178.61(19) no
C5 C6 C7 O1 -5.9(3) no
C5 C6 C11 C10 -178.75(19) no
C6 C7 C8 C9 -0.2(3) no
O1 C7 C8 C9 -175.85(18) no
C7 C8 C9 C10 0.5(3) no
C8 C9 C10 C11 -0.6(3) no
C9 C10 C11 C6 0.5(3) no
